data_4084368
loop_
_publ_author_name
'Guo, Tongxun'
'Dechert, Sebastian'
'Meyer, Franc'

_publ_section_title
;
 Dinuclear Palladium Complexes of Pyrazole-Bridged Bis(NHC) Ligands: A
 Delicate Balance between Normal and Abnormal Carbene Coordination
;
_journal_issue 19
_journal_name_full Organometallics
_journal_page_first 5145
_journal_paper_doi 10.1021/om500351j
_journal_volume 33
_journal_year 2014
_chemical_formula_moiety 'C26 H30 N12 Pd2 2+, 2(F6 P -), 2(C3 H6 O)'
_chemical_formula_sum 'C32 H42 F12 N12 O2 P2 Pd2'
_chemical_formula_weight 1129.52
_chemical_name_systematic
;
 ?
;
_space_group_IT_number 14
_symmetry_cell_setting monoclinic
_symmetry_space_group_name_Hall '-P 2ybc'
_symmetry_space_group_name_H-M 'P 1 21/c 1'
_atom_sites_solution_hydrogens geom
_atom_sites_solution_primary direct
_atom_sites_solution_secondary difmap
_audit_creation_method SHELXL-97
_cell_angle_alpha 90.00
_cell_angle_beta 99.781(2)
_cell_angle_gamma 90.00
_cell_formula_units_Z 2
_cell_length_a 8.1354(2)
_cell_length_b 11.0444(4)
_cell_length_c 23.5739(6)
_cell_measurement_reflns_used 25821
_cell_measurement_temperature 133(2)
_cell_measurement_theta_max 25.64
_cell_measurement_theta_min 1.75
_cell_volume 2087.34(11)
_computing_cell_refinement 'X-AREA (Stoe & Cie, 2002)'
_computing_data_collection 'X-AREA (Stoe & Cie, 2002)'
_computing_data_reduction 'X-AREA (Stoe & Cie, 2002)'
_computing_molecular_graphics 'DIAMOND (Brandenburg, 2001)'
_computing_publication_material 'SHELXL-97 (Sheldrick, 1997)'
_computing_structure_refinement 'SHELXL-97 (Sheldrick, 1997)'
_computing_structure_solution 'SHELXS-97 (Sheldrick, 1990)'
_diffrn_ambient_temperature 133(2)
_diffrn_measured_fraction_theta_full 0.996
_diffrn_measured_fraction_theta_max 0.996
_diffrn_measurement_device_type 'Stoe IPDS II'
_diffrn_measurement_method \w
_diffrn_radiation_monochromator graphite
_diffrn_radiation_source 'fine-focus sealed tube'
_diffrn_radiation_type MoK\a
_diffrn_radiation_wavelength 0.71073
_diffrn_reflns_av_R_equivalents 0.0500
_diffrn_reflns_av_sigmaI/netI 0.0242
_diffrn_reflns_limit_h_max 9
_diffrn_reflns_limit_h_min -9
_diffrn_reflns_limit_k_max 13
_diffrn_reflns_limit_k_min -13
_diffrn_reflns_limit_l_max 28
_diffrn_reflns_limit_l_min -28
_diffrn_reflns_number 25821
_diffrn_reflns_theta_full 25.64
_diffrn_reflns_theta_max 25.64
_diffrn_reflns_theta_min 1.75
_exptl_absorpt_coefficient_mu 1.040
_exptl_absorpt_correction_T_max 0.8577
_exptl_absorpt_correction_T_min 0.6383
_exptl_absorpt_correction_type numerical
_exptl_absorpt_process_details 'X-RED (Stoe & Cie, 2002)'
_exptl_crystal_colour colorless
_exptl_crystal_density_diffrn 1.797
_exptl_crystal_density_method 'not measured'
_exptl_crystal_description block
_exptl_crystal_F_000 1128
_exptl_crystal_size_max 0.36
_exptl_crystal_size_mid 0.10
_exptl_crystal_size_min 0.09
_refine_diff_density_max 0.456
_refine_diff_density_min -0.679
_refine_diff_density_rms 0.070
_refine_ls_extinction_method none
_refine_ls_goodness_of_fit_ref 1.042
_refine_ls_hydrogen_treatment constr
_refine_ls_matrix_type full
_refine_ls_number_parameters 285
_refine_ls_number_reflns 3934
_refine_ls_number_restraints 0
_refine_ls_restrained_S_all 1.042
_refine_ls_R_factor_all 0.0328
_refine_ls_R_factor_gt 0.0309
_refine_ls_shift/su_max 0.001
_refine_ls_shift/su_mean 0.000
_refine_ls_structure_factor_coef Fsqd
_refine_ls_weighting_details 'calc w=1/[\s^2^(Fo^2^)+(0.0399P)^2^+3.2005P] where P=(Fo^2^+2Fc^2^)/3'
_refine_ls_weighting_scheme calc
_refine_ls_wR_factor_gt 0.0768
_refine_ls_wR_factor_ref 0.0782
_reflns_number_gt 3760
_reflns_number_total 3934
_reflns_threshold_expression >2sigma(I)
_cod_data_source_file om500351j_si_002.cif
_cod_data_source_block LMe2Pd2PF62-togu1
_cod_depositor_comments
;
The following automatic conversions were performed:

'_symmetry_cell_setting' value 'Monoclinic' changed to 'monoclinic'
according to
/home/saulius/struct/COD-crude-data--automatic-downloads/rss-feeds/ACS/lib/dictionaries/cif_core.dic
dictionary named 'cif_core.dic' version 2.4.2 from 2011-04-26.

Automatic conversion script
Id: cif_fix_values 2281 2013-09-26 08:29:07Z andrius 

 Adding full bibliography for 4084368--4084374.cif.
;
_cod_original_sg_symbol_H-M 'P 21/c'
_cod_database_code 4084368

loop_
_symmetry_equiv_pos_as_xyz
'x, y, z'
'-x, y+1/2, -z+1/2'
'-x, -y, -z'
'x, -y-1/2, z-1/2'

loop_
_atom_site_label
_atom_site_type_symbol
_atom_site_fract_x
_atom_site_fract_y
_atom_site_fract_z
_atom_site_U_iso_or_equiv
_atom_site_adp_type
_atom_site_occupancy
_atom_site_symmetry_multiplicity
_atom_site_calc_flag
_atom_site_refinement_flags
Pd1 Pd 0.80708(3) 0.61530(2) 0.471235(11) 0.02535(9) Uani 1 1 d .
N1 N 0.8542(4) 0.4376(3) 0.44711(12) 0.0272(6) Uani 1 1 d .
N2 N 0.9801(4) 0.3579(2) 0.46775(13) 0.0266(6) Uani 1 1 d .
N3 N 0.5197(4) 0.5165(3) 0.39117(13) 0.0329(7) Uani 1 1 d .
N4 N 0.4314(4) 0.6329(3) 0.45226(13) 0.0319(7) Uani 1 1 d .
N5 N 1.1774(4) 0.1313(3) 0.48762(13) 0.0319(7) Uani 1 1 d .
N6 N 1.3013(4) 0.1365(3) 0.57524(13) 0.0320(7) Uani 1 1 d .
C1 C 0.8481(5) 0.2884(3) 0.38326(16) 0.0327(8) Uani 1 1 d .
H1 H 0.8167 0.2392 0.3501 0.039 Uiso 1 1 calc R
C2 C 0.7754(5) 0.3952(3) 0.39613(15) 0.0306(7) Uani 1 1 d .
C3 C 0.9753(5) 0.2681(3) 0.42829(15) 0.0301(8) Uani 1 1 d .
C4 C 0.6370(5) 0.4605(3) 0.35838(16) 0.0348(9) Uani 1 1 d .
H4A H 0.6851 0.5239 0.3365 0.042 Uiso 1 1 calc R
H4B H 0.5760 0.4026 0.3303 0.042 Uiso 1 1 calc R
C5 C 0.5724(5) 0.5923(3) 0.43511(16) 0.0303(8) Uani 1 1 d .
C6 C 0.3486(5) 0.5083(4) 0.38100(18) 0.0404(9) Uani 1 1 d .
H6 H 0.2823 0.4603 0.3524 0.048 Uiso 1 1 calc R
C7 C 0.2931(5) 0.5810(4) 0.41915(19) 0.0402(9) Uani 1 1 d .
H7 H 0.1800 0.5943 0.4227 0.048 Uiso 1 1 calc R
C8 C 0.4232(5) 0.7213(4) 0.49765(18) 0.0386(9) Uani 1 1 d .
H8A H 0.5045 0.6999 0.5318 0.058 Uiso 1 1 calc R
H8B H 0.3108 0.7213 0.5074 0.058 Uiso 1 1 calc R
H8C H 0.4489 0.8020 0.4842 0.058 Uiso 1 1 calc R
C9 C 1.1051(5) 0.1706(4) 0.43005(16) 0.0356(9) Uani 1 1 d .
H9A H 1.0540 0.0998 0.4081 0.043 Uiso 1 1 calc R
H9B H 1.1957 0.2008 0.4105 0.043 Uiso 1 1 calc R
C10 C 1.2304(4) 0.2075(3) 0.53101(16) 0.0300(7) Uani 1 1 d .
C11 C 1.2137(5) 0.0128(3) 0.50390(19) 0.0380(9) Uani 1 1 d .
H11 H 1.1883 -0.0573 0.4808 0.046 Uiso 1 1 calc R
C12 C 1.2913(5) 0.0162(3) 0.55846(19) 0.0378(9) Uani 1 1 d .
H12 H 1.3322 -0.0514 0.5815 0.045 Uiso 1 1 calc R
C13 C 1.3754(6) 0.1770(4) 0.63309(17) 0.0406(9) Uani 1 1 d .
H13A H 1.4869 0.2100 0.6324 0.061 Uiso 1 1 calc R
H13B H 1.3841 0.1082 0.6597 0.061 Uiso 1 1 calc R
H13C H 1.3050 0.2398 0.6459 0.061 Uiso 1 1 calc R
P1 P 0.63202(15) 0.65740(10) 0.20230(5) 0.0406(3) Uani 1 1 d .
F1 F 0.5661(5) 0.7678(3) 0.23522(12) 0.0727(10) Uani 1 1 d .
F2 F 0.4906(6) 0.5752(4) 0.2183(2) 0.1059(16) Uani 1 1 d .
F3 F 0.5196(5) 0.6993(3) 0.14371(13) 0.0799(11) Uani 1 1 d .
F4 F 0.7763(5) 0.7416(3) 0.18627(12) 0.0760(10) Uani 1 1 d .
F5 F 0.7539(4) 0.6227(3) 0.26008(12) 0.0710(9) Uani 1 1 d .
F6 F 0.6971(4) 0.5499(3) 0.16772(14) 0.0638(8) Uani 1 1 d .
O1 O 1.0641(5) 0.8595(4) 0.37798(16) 0.0684(11) Uani 1 1 d .
C14 C 1.1396(7) 0.7910(5) 0.2902(2) 0.0543(12) Uani 1 1 d .
H14A H 1.2036 0.7300 0.3149 0.081 Uiso 1 1 calc R
H14B H 1.2158 0.8412 0.2723 0.081 Uiso 1 1 calc R
H14C H 1.0602 0.7506 0.2602 0.081 Uiso 1 1 calc R
C15 C 1.0463(6) 0.8694(4) 0.3259(2) 0.0497(11) Uani 1 1 d .
C16 C 0.9293(7) 0.9599(5) 0.2935(3) 0.0608(14) Uani 1 1 d .
H16A H 0.8368 0.9174 0.2696 0.091 Uiso 1 1 calc R
H16B H 0.9890 1.0088 0.2689 0.091 Uiso 1 1 calc R
H16C H 0.8854 1.0127 0.3208 0.091 Uiso 1 1 calc R

loop_
_atom_site_aniso_label
_atom_site_aniso_U_11
_atom_site_aniso_U_22
_atom_site_aniso_U_33
_atom_site_aniso_U_23
_atom_site_aniso_U_13
_atom_site_aniso_U_12
Pd1 0.03099(14) 0.01766(12) 0.02754(13) -0.00007(11) 0.00538(11) 0.00063(11)
N1 0.0320(16) 0.0216(14) 0.0274(14) -0.0004(12) 0.0036(12) 0.0014(12)
N2 0.0318(15) 0.0181(13) 0.0304(14) -0.0005(11) 0.0068(12) 0.0033(11)
N3 0.0402(18) 0.0234(14) 0.0325(16) 0.0025(12) -0.0014(14) 0.0021(14)
N4 0.0324(16) 0.0252(15) 0.0380(16) 0.0049(12) 0.0054(13) 0.0010(13)
N5 0.0389(17) 0.0216(14) 0.0345(15) -0.0024(12) 0.0043(13) 0.0040(13)
N6 0.0406(17) 0.0199(14) 0.0355(16) 0.0034(12) 0.0068(13) 0.0027(12)
C1 0.044(2) 0.0250(17) 0.0289(17) -0.0043(14) 0.0044(16) 0.0015(16)
C2 0.0366(19) 0.0260(17) 0.0283(17) 0.0006(14) 0.0027(15) 0.0015(16)
C3 0.037(2) 0.0240(17) 0.0299(18) -0.0041(14) 0.0083(15) 0.0013(15)
C4 0.047(2) 0.0259(18) 0.0286(18) -0.0008(14) -0.0011(16) 0.0042(17)
C5 0.040(2) 0.0184(16) 0.0323(18) 0.0043(13) 0.0065(15) 0.0006(14)
C6 0.038(2) 0.032(2) 0.045(2) 0.0042(17) -0.0092(18) -0.0010(17)
C7 0.031(2) 0.034(2) 0.052(2) 0.0066(17) -0.0013(18) 0.0008(17)
C8 0.040(2) 0.0302(19) 0.048(2) -0.0021(17) 0.0144(18) 0.0012(17)
C9 0.044(2) 0.0298(19) 0.0329(19) -0.0066(15) 0.0053(16) 0.0087(17)
C10 0.0316(19) 0.0279(17) 0.0313(18) -0.0002(15) 0.0077(16) 0.0002(14)
C11 0.044(2) 0.0179(16) 0.052(2) -0.0038(16) 0.0083(18) 0.0063(16)
C12 0.045(2) 0.0202(17) 0.047(2) 0.0019(16) 0.0057(18) 0.0046(16)
C13 0.056(3) 0.031(2) 0.0330(19) 0.0037(16) 0.0040(19) 0.0026(19)
P1 0.0458(6) 0.0338(5) 0.0409(6) 0.0021(4) 0.0040(5) -0.0013(5)
F1 0.098(2) 0.071(2) 0.0433(15) -0.0157(14) -0.0057(16) 0.0285(19)
F2 0.098(3) 0.108(3) 0.127(3) -0.042(3) 0.063(3) -0.062(3)
F3 0.088(2) 0.089(2) 0.0494(16) -0.0280(16) -0.0270(16) 0.040(2)
F4 0.105(3) 0.079(2) 0.0432(15) -0.0011(15) 0.0105(16) -0.050(2)
F5 0.073(2) 0.093(2) 0.0478(15) 0.0299(16) 0.0115(14) 0.0216(19)
F6 0.082(2) 0.0423(15) 0.0717(19) 0.0050(14) 0.0264(16) 0.0160(15)
O1 0.086(3) 0.068(2) 0.052(2) -0.0071(17) 0.0146(18) -0.024(2)
C14 0.062(3) 0.043(2) 0.055(3) -0.007(2) 0.003(2) 0.000(2)
C15 0.053(3) 0.044(2) 0.051(3) -0.005(2) 0.004(2) -0.015(2)
C16 0.051(3) 0.047(3) 0.083(4) -0.007(3) 0.006(3) -0.005(2)

loop_
_atom_type_symbol
_atom_type_description
_atom_type_scat_dispersion_real
_atom_type_scat_dispersion_imag
_atom_type_scat_source
C C 0.0033 0.0016 'International Tables Vol C Tables 4.2.6.8 and 6.1.1.4'
H H 0.0000 0.0000 'International Tables Vol C Tables 4.2.6.8 and 6.1.1.4'
N N 0.0061 0.0033 'International Tables Vol C Tables 4.2.6.8 and 6.1.1.4'
O O 0.0106 0.0060 'International Tables Vol C Tables 4.2.6.8 and 6.1.1.4'
F F 0.0171 0.0103 'International Tables Vol C Tables 4.2.6.8 and 6.1.1.4'
P P 0.1023 0.0942 'International Tables Vol C Tables 4.2.6.8 and 6.1.1.4'
Pd Pd -0.9988 1.0072 'International Tables Vol C Tables 4.2.6.8 and 6.1.1.4'

loop_
_geom_angle_atom_site_label_1
_geom_angle_atom_site_label_2
_geom_angle_atom_site_label_3
_geom_angle
_geom_angle_site_symmetry_1
_geom_angle_site_symmetry_3
C5 Pd1 C10 89.02(15) . 3_766
C5 Pd1 N2 161.96(14) . 3_766
C10 Pd1 N2 89.08(13) 3_766 3_766
C5 Pd1 N1 88.29(13) . .
C10 Pd1 N1 162.23(14) 3_766 .
N2 Pd1 N1 98.75(11) 3_766 .
C2 N1 N2 107.8(3) . .
C2 N1 Pd1 119.1(2) . .
N2 N1 Pd1 131.5(2) . .
C3 N2 N1 107.0(3) . .
C3 N2 Pd1 120.2(2) . 3_766
N1 N2 Pd1 129.6(2) . 3_766
C5 N3 C6 110.9(4) . .
C5 N3 C4 121.3(3) . .
C6 N3 C4 127.7(3) . .
C5 N4 C7 110.1(3) . .
C5 N4 C8 125.9(3) . .
C7 N4 C8 124.0(3) . .
C10 N5 C11 110.9(3) . .
C10 N5 C9 123.7(3) . .
C11 N5 C9 125.2(3) . .
C10 N6 C12 109.8(3) . .
C10 N6 C13 126.5(3) . .
C12 N6 C13 123.6(3) . .
C3 C1 C2 105.4(3) . .
N1 C2 C1 109.7(3) . .
N1 C2 C4 124.0(3) . .
C1 C2 C4 126.1(3) . .
N2 C3 C1 110.0(3) . .
N2 C3 C9 124.5(3) . .
C1 C3 C9 125.0(3) . .
N3 C4 C2 112.4(3) . .
N3 C5 N4 105.1(3) . .
N3 C5 Pd1 124.9(3) . .
N4 C5 Pd1 129.4(3) . .
C7 C6 N3 106.9(4) . .
C6 C7 N4 107.1(4) . .
N5 C9 C3 114.2(3) . .
N5 C10 N6 105.4(3) . .
N5 C10 Pd1 124.9(3) . 3_766
N6 C10 Pd1 129.6(3) . 3_766
C12 C11 N5 106.6(3) . .
C11 C12 N6 107.3(3) . .
F2 P1 F6 90.8(2) . .
F2 P1 F1 90.2(2) . .
F6 P1 F1 178.20(18) . .
F2 P1 F5 91.7(2) . .
F6 P1 F5 92.66(18) . .
F1 P1 F5 88.81(17) . .
F2 P1 F3 92.3(3) . .
F6 P1 F3 87.94(17) . .
F1 P1 F3 90.52(16) . .
F5 P1 F3 175.9(2) . .
F2 P1 F4 179.7(2) . .
F6 P1 F4 89.51(19) . .
F1 P1 F4 89.5(2) . .
F5 P1 F4 88.09(19) . .
F3 P1 F4 87.8(2) . .
O1 C15 C16 122.1(5) . .
O1 C15 C14 122.0(5) . .
C16 C15 C14 116.0(4) . .

loop_
_geom_bond_atom_site_label_1
_geom_bond_atom_site_label_2
_geom_bond_distance
_geom_bond_site_symmetry_2
Pd1 C5 1.970(4) .
Pd1 C10 1.980(4) 3_766
Pd1 N2 2.076(3) 3_766
Pd1 N1 2.096(3) .
N1 C2 1.346(5) .
N1 N2 1.376(4) .
N2 C3 1.356(5) .
N2 Pd1 2.076(3) 3_766
N3 C5 1.344(5) .
N3 C6 1.375(6) .
N3 C4 1.464(5) .
N4 C5 1.356(5) .
N4 C7 1.380(5) .
N4 C8 1.458(5) .
N5 C10 1.338(5) .
N5 C11 1.382(5) .
N5 C9 1.451(5) .
N6 C10 1.353(5) .
N6 C12 1.385(5) .
N6 C13 1.464(5) .
C1 C3 1.369(5) .
C1 C2 1.376(5) .
C2 C4 1.496(5) .
C3 C9 1.504(5) .
C6 C7 1.339(6) .
C10 Pd1 1.980(4) 3_766
C11 C12 1.334(6) .
P1 F2 1.561(4) .
P1 F6 1.582(3) .
P1 F1 1.586(3) .
P1 F5 1.589(3) .
P1 F3 1.590(3) .
P1 F4 1.593(3) .
O1 C15 1.217(6) .
C14 C15 1.499(7) .
C15 C16 1.497(7) .
